data_1518358
loop_
_publ_author_name
'Hering, Florian'
'Nitsch, J\"orn'
'Paul, Ursula'
'Steffen, Andreas'
'Bickelhaupt, F. Matthias'
'Radius, Udo'

_publ_section_title
;
 Bite-angle bending as a key for understanding group-10 metal reactivity
 of d10-[M(NHC)2] complexes with sterically modest NHC ligands
;
_journal_issue 2
_journal_name_full 'Chem. Sci.'
_journal_page_first 1426
_journal_paper_doi 10.1039/C4SC02998D
_journal_volume 6
_journal_year 2015
_chemical_formula_sum 'C18 H32 N4 Pd'
_chemical_formula_weight 410.87
_chemical_name_systematic
;
 ?
;
_space_group_crystal_system monoclinic
_space_group_IT_number 14
_space_group_name_Hall '-P 2ybc'
_space_group_name_H-M_alt 'P 1 21/c 1'
_symmetry_space_group_name_Hall '-P 2ybc'
_symmetry_space_group_name_H-M 'P 1 21/c 1'
_atom_sites_solution_hydrogens geom
_audit_creation_method SHELXL-2013
_audit_update_record
;
2014-09-19 deposited with the CCDC.
2014-12-03 downloaded from the CCDC.
;
_cell_angle_alpha 90
_cell_angle_beta 96.210(2)
_cell_angle_gamma 90
_cell_formula_units_Z 2
_cell_length_a 9.5147(10)
_cell_length_b 8.7236(9)
_cell_length_c 12.2763(13)
_cell_measurement_reflns_used 8460
_cell_measurement_temperature 168(2)
_cell_measurement_theta_max 26.15
_cell_measurement_theta_min 2.87
_cell_volume 1012.98(18)
_computing_cell_refinement 'Saint-NT v. 7.23'
_computing_data_collection 'Smart-NT v. 5.63'
_computing_data_reduction 'Saint-NT v. 7.23'
_computing_molecular_graphics 'XP in ShelxTL-97'
_computing_publication_material 'XP in ShelxTL-97'
_computing_structure_refinement 'SHELXL-2013 (Sheldrick, 2013)'
_computing_structure_solution 'SHELXS-97 (Sheldrick, 1990)'
_diffrn_ambient_temperature 168(2)
_diffrn_measured_fraction_theta_full 0.999
_diffrn_measured_fraction_theta_max 1.000
_diffrn_measurement_device_type 'CCD area detector'
_diffrn_measurement_method 'phi and omega scans'
_diffrn_radiation_monochromator graphite
_diffrn_radiation_source 'fine-focus sealed tube'
_diffrn_radiation_type MoK\a
_diffrn_radiation_wavelength 0.71073
_diffrn_reflns_av_R_equivalents 0.0283
_diffrn_reflns_av_unetI/netI 0.0141
_diffrn_reflns_Laue_measured_fraction_full 0.999
_diffrn_reflns_Laue_measured_fraction_max 1.000
_diffrn_reflns_limit_h_max 11
_diffrn_reflns_limit_h_min -11
_diffrn_reflns_limit_k_max 10
_diffrn_reflns_limit_k_min -10
_diffrn_reflns_limit_l_max 15
_diffrn_reflns_limit_l_min -15
_diffrn_reflns_number 18723
_diffrn_reflns_point_group_measured_fraction_full 0.999
_diffrn_reflns_point_group_measured_fraction_max 1.000
_diffrn_reflns_theta_full 26.000
_diffrn_reflns_theta_max 26.150
_diffrn_reflns_theta_min 2.153
_exptl_absorpt_coefficient_mu 0.921
_exptl_absorpt_correction_T_max 0.75
_exptl_absorpt_correction_T_min 0.70
_exptl_absorpt_correction_type multi-scan
_exptl_absorpt_process_details 'SadAbs-2008/1 (Bruker, 2008)'
_exptl_crystal_colour yellow
_exptl_crystal_density_diffrn 1.347
_exptl_crystal_description block
_exptl_crystal_F_000 428
_exptl_crystal_size_max 0.110
_exptl_crystal_size_mid 0.090
_exptl_crystal_size_min 0.050
_refine_diff_density_max 0.397
_refine_diff_density_min -0.215
_refine_diff_density_rms 0.061
_refine_ls_extinction_method none
_refine_ls_goodness_of_fit_ref 1.074
_refine_ls_hydrogen_treatment constr
_refine_ls_matrix_type full
_refine_ls_number_parameters 110
_refine_ls_number_reflns 2018
_refine_ls_number_restraints 0
_refine_ls_restrained_S_all 1.074
_refine_ls_R_factor_all 0.0254
_refine_ls_R_factor_gt 0.0211
_refine_ls_shift/su_max 0.000
_refine_ls_shift/su_mean 0.000
_refine_ls_structure_factor_coef Fsqd
_refine_ls_weighting_details
;
 w=1/[\s^2^(Fo^2^)+(0.0349P)^2^+0.4323P]
 where P=(Fo^2^+2Fc^2^)/3
;
_refine_ls_weighting_scheme calc
_refine_ls_wR_factor_gt 0.0569
_refine_ls_wR_factor_ref 0.0598
_reflns_Friedel_coverage 0.000
_reflns_number_gt 1775
_reflns_number_total 2018
_reflns_threshold_expression 'I > 2\s(I)'
_cod_data_source_file c4sc02998d2.cif
_cod_data_source_block compound_1
_cod_depositor_comments 'Adding full bibliography for 1518358--1518359.cif.'
_cod_database_code 1518358
_shelx_space_group_comment
;
The symmetry employed for this shelxl refinement is uniquely defined
by the following loop, which should always be used as a source of
symmetry information in preference to the above space-group names.
They are only intended as comments.
;
_shelx_estimated_absorpt_t_min 0.905
_shelx_estimated_absorpt_t_max 0.955
_shelxl_version_number 2013-2

loop_
_space_group_symop_operation_xyz
'x, y, z'
'-x, y+1/2, -z+1/2'
'-x, -y, -z'
'x, -y-1/2, z-1/2'

loop_
_atom_site_label
_atom_site_type_symbol
_atom_site_fract_x
_atom_site_fract_y
_atom_site_fract_z
_atom_site_U_iso_or_equiv
_atom_site_adp_type
_atom_site_occupancy
_atom_site_site_symmetry_order
_atom_site_calc_flag
_atom_site_refinement_flags_posn
_atom_site_refinement_flags_adp
_atom_site_refinement_flags_occupancy
Pd Pd 0.5000 0.0000 1.0000 0.01983(9) Uani 1 2 d S . P
C2 C 0.7379(2) 0.2637(2) 1.24625(17) 0.0288(4) Uani 1 1 d . . .
H2 H 0.8238 0.3060 1.2800 0.035 Uiso 1 1 calc R U .
N2 N 0.72061(16) 0.18071(19) 1.14981(13) 0.0239(3) Uani 1 1 d . . .
C3 C 0.6106(2) 0.2731(2) 1.28310(17) 0.0269(4) Uani 1 1 d . . .
H3 H 0.5885 0.3235 1.3477 0.032 Uiso 1 1 calc R U .
C4 C 0.3642(2) 0.1893(2) 1.21125(16) 0.0266(4) Uani 1 1 d . . .
H4 H 0.3265 0.1010 1.1651 0.032 Uiso 1 1 calc R U .
C5 C 0.2988(2) 0.3356(3) 1.16093(19) 0.0372(5) Uani 1 1 d . . .
H5A H 0.3241 0.3468 1.0861 0.056 Uiso 1 1 calc R U .
H5B H 0.3344 0.4239 1.2049 0.056 Uiso 1 1 calc R U .
H5C H 0.1957 0.3302 1.1594 0.056 Uiso 1 1 calc R U .
C6 C 0.3283(2) 0.1626(3) 1.32744(18) 0.0387(5) Uani 1 1 d . . .
H6A H 0.2258 0.1508 1.3268 0.058 Uiso 1 1 calc R U .
H6B H 0.3603 0.2503 1.3734 0.058 Uiso 1 1 calc R U .
H6C H 0.3756 0.0694 1.3570 0.058 Uiso 1 1 calc R U .
C7 C 0.8338(2) 0.1485(2) 1.08095(17) 0.0285(4) Uani 1 1 d . . .
H7 H 0.7928 0.0858 1.0171 0.034 Uiso 1 1 calc R U .
C9 C 0.9499(2) 0.0544(3) 1.1446(2) 0.0408(5) Uani 1 1 d . . .
H9A H 0.9108 -0.0436 1.1660 0.061 Uiso 1 1 calc R U .
H9B H 0.9877 0.1109 1.2103 0.061 Uiso 1 1 calc R U .
H9C H 1.0258 0.0355 1.0983 0.061 Uiso 1 1 calc R U .
C8 C 0.8892(2) 0.2971(3) 1.03690(19) 0.0403(5) Uani 1 1 d . . .
H8A H 0.9618 0.2739 0.9884 0.060 Uiso 1 1 calc R U .
H8B H 0.9303 0.3605 1.0981 0.060 Uiso 1 1 calc R U .
H8C H 0.8112 0.3527 0.9957 0.060 Uiso 1 1 calc R U .
C1 C 0.58365(19) 0.1355(2) 1.12420(15) 0.0213(4) Uani 1 1 d . . .
N1 N 0.51805(16) 0.19496(18) 1.20838(12) 0.0219(3) Uani 1 1 d . . .

loop_
_atom_site_aniso_label
_atom_site_aniso_U_11
_atom_site_aniso_U_22
_atom_site_aniso_U_33
_atom_site_aniso_U_23
_atom_site_aniso_U_13
_atom_site_aniso_U_12
Pd 0.02119(12) 0.02144(13) 0.01665(12) -0.00205(7) 0.00105(8) -0.00174(7)
C2 0.0254(10) 0.0315(11) 0.0282(11) -0.0101(9) -0.0033(8) -0.0030(8)
N2 0.0213(8) 0.0287(9) 0.0212(8) -0.0055(7) 0.0004(6) -0.0004(7)
C3 0.0291(10) 0.0284(10) 0.0226(10) -0.0097(8) 0.0001(8) -0.0014(8)
C4 0.0220(9) 0.0303(10) 0.0278(10) -0.0090(8) 0.0040(8) -0.0036(8)
C5 0.0269(10) 0.0399(13) 0.0441(13) -0.0052(10) -0.0001(9) 0.0066(9)
C6 0.0347(11) 0.0504(14) 0.0325(12) -0.0085(10) 0.0114(9) -0.0101(10)
C7 0.0223(9) 0.0370(11) 0.0264(10) -0.0069(9) 0.0034(8) -0.0003(8)
C9 0.0299(11) 0.0510(14) 0.0424(14) -0.0001(12) 0.0078(10) 0.0100(11)
C8 0.0356(12) 0.0473(14) 0.0389(13) 0.0024(11) 0.0082(10) -0.0057(10)
C1 0.0227(9) 0.0207(9) 0.0199(9) -0.0009(7) 0.0000(7) 0.0001(7)
N1 0.0215(8) 0.0232(8) 0.0203(8) -0.0056(6) -0.0004(6) -0.0008(6)

loop_
_atom_type_symbol
_atom_type_description
_atom_type_scat_dispersion_real
_atom_type_scat_dispersion_imag
_atom_type_scat_source
C C 0.0033 0.0016 'International Tables Vol C Tables 4.2.6.8 and 6.1.1.4'
H H 0.0000 0.0000 'International Tables Vol C Tables 4.2.6.8 and 6.1.1.4'
N N 0.0061 0.0033 'International Tables Vol C Tables 4.2.6.8 and 6.1.1.4'
Pd Pd -0.9988 1.0072 'International Tables Vol C Tables 4.2.6.8 and 6.1.1.4'

loop_
_geom_angle_atom_site_label_1
_geom_angle_atom_site_label_2
_geom_angle_atom_site_label_3
_geom_angle
_geom_angle_site_symmetry_1
C1 Pd C1 180.0 3_657
C3 C2 N2 107.03(17) .
C3 C2 H2 126.5 .
N2 C2 H2 126.5 .
C1 N2 C2 111.78(16) .
C1 N2 C7 123.66(16) .
C2 N2 C7 124.54(16) .
C2 C3 N1 106.27(17) .
C2 C3 H3 126.9 .
N1 C3 H3 126.9 .
N1 C4 C6 110.71(16) .
N1 C4 C5 109.13(17) .
C6 C4 C5 112.70(18) .
N1 C4 H4 108.1 .
C6 C4 H4 108.1 .
C5 C4 H4 108.1 .
C4 C5 H5A 109.5 .
C4 C5 H5B 109.5 .
H5A C5 H5B 109.5 .
C4 C5 H5C 109.5 .
H5A C5 H5C 109.5 .
H5B C5 H5C 109.5 .
C4 C6 H6A 109.5 .
C4 C6 H6B 109.5 .
H6A C6 H6B 109.5 .
C4 C6 H6C 109.5 .
H6A C6 H6C 109.5 .
H6B C6 H6C 109.5 .
N2 C7 C8 110.23(18) .
N2 C7 C9 110.18(17) .
C8 C7 C9 112.47(19) .
N2 C7 H7 107.9 .
C8 C7 H7 107.9 .
C9 C7 H7 107.9 .
C7 C9 H9A 109.5 .
C7 C9 H9B 109.5 .
H9A C9 H9B 109.5 .
C7 C9 H9C 109.5 .
H9A C9 H9C 109.5 .
H9B C9 H9C 109.5 .
C7 C8 H8A 109.5 .
C7 C8 H8B 109.5 .
H8A C8 H8B 109.5 .
C7 C8 H8C 109.5 .
H8A C8 H8C 109.5 .
H8B C8 H8C 109.5 .
N2 C1 N1 102.64(15) .
N2 C1 Pd 129.07(14) .
N1 C1 Pd 128.12(13) .
C1 N1 C3 112.28(15) .
C1 N1 C4 122.92(15) .
C3 N1 C4 124.49(15) .

loop_
_geom_bond_atom_site_label_1
_geom_bond_atom_site_label_2
_geom_bond_distance
_geom_bond_site_symmetry_2
Pd C1 2.0230(18) 3_657
Pd C1 2.0231(18) .
C2 C3 1.341(3) .
C2 N2 1.382(2) .
C2 H2 0.9500 .
N2 C1 1.365(2) .
N2 C7 1.467(2) .
C3 N1 1.381(2) .
C3 H3 0.9500 .
C4 N1 1.468(2) .
C4 C6 1.520(3) .
C4 C5 1.521(3) .
C4 H4 1.0000 .
C5 H5A 0.9800 .
C5 H5B 0.9800 .
C5 H5C 0.9800 .
C6 H6A 0.9800 .
C6 H6B 0.9800 .
C6 H6C 0.9800 .
C7 C8 1.520(3) .
C7 C9 1.522(3) .
C7 H7 1.0000 .
C9 H9A 0.9800 .
C9 H9B 0.9800 .
C9 H9C 0.9800 .
C8 H8A 0.9800 .
C8 H8B 0.9800 .
C8 H8C 0.9800 .
C1 N1 1.366(2) .
